data_7721147
loop_
_publ_author_name
'Demirci, Gozde'
'Cortat, Youri'
'Crochet, Aurelien'
'Calia, Emanuele'
'Sprecher, Simon G.'
'Zobi, Fabio'

_publ_section_title
;
 Strain-Specific Synergy: An Oxo-Rhenium(V) Complex Potentiates Antibiotic
 Efficacy in Staphylococcus aureus strains
;
_journal_name_full 'Dalton Transactions'
_journal_paper_doi 10.1039/D6DT00824K
_journal_year 2026
_chemical_formula_moiety 'C10 H8 Cl3 N2 O Re'
_chemical_formula_sum 'C10 H8 Cl3 N2 O Re'
_chemical_formula_weight 464.73
_space_group_crystal_system monoclinic
_space_group_IT_number 7
_space_group_name_Hall 'P -2yac'
_space_group_name_H-M_alt 'P 1 n 1'
_atom_sites_solution_hydrogens geom
_atom_sites_solution_primary dual
_audit_creation_date 2022-11-23
_audit_creation_method
;
Olex2 1.5
(compiled 2022.04.07 svn.rca3783a0 for OlexSys, GUI svn.r6498)
;
_audit_update_record
;
2026-03-23 deposited with the CCDC.	2026-06-16 downloaded from the CCDC.
;
_cell_angle_alpha 90
_cell_angle_beta 105.355(3)
_cell_angle_gamma 90
_cell_formula_units_Z 2
_cell_length_a 8.1190(3)
_cell_length_b 6.6414(2)
_cell_length_c 12.4604(4)
_cell_measurement_reflns_used 41334
_cell_measurement_temperature 250(2)
_cell_measurement_theta_max 68.22
_cell_measurement_theta_min 3.68
_cell_volume 647.90(4)
_computing_cell_refinement 'X-Area Recipe 1.37.0.0 (STOE, 2021)'
_computing_data_collection 'X-Area Pilatus3_SV 1.31.186.0 (STOE, 2022)'
_computing_data_reduction
;
X-Area Integrate 2.5.3.0 (STOE, 2021)
X-Area LANA 2.7.5.0 (STOE, 2022)
;
_computing_molecular_graphics 'Olex2 1.5 (Dolomanov et al., 2009)'
_computing_publication_material 'Olex2 1.5 (Dolomanov et al., 2009)'
_computing_structure_refinement 'SHELXL 2017/1 (Sheldrick, 2015)'
_computing_structure_solution 'SHELXD  (Sheldrick, 2008)'
_diffrn_ambient_temperature 250(2)
_diffrn_detector Pilatus300K
_diffrn_detector_area_resol_mean 5.81
_diffrn_detector_type 'DECTRIS PILATUS 300K'
_diffrn_measured_fraction_theta_full 0.996
_diffrn_measured_fraction_theta_max 0.995
_diffrn_measurement_details
;
 6747 frames, detector distance = 60 mm
;
_diffrn_measurement_device 'Eulerian 4-circle diffractometer'
_diffrn_measurement_device_type STADIVARI
_diffrn_measurement_method 'rotation method, \w scans'
_diffrn_radiation_collimation '1.2 mm, 0.6 diameter'
_diffrn_radiation_monochromator 'Graded multilayer mirror'
_diffrn_radiation_polarisn_norm 180
_diffrn_radiation_probe x-ray
_diffrn_radiation_type 'Cu K\a'
_diffrn_radiation_wavelength 1.54186
_diffrn_reflns_av_R_equivalents 0.0288
_diffrn_reflns_av_unetI/netI 0.0132
_diffrn_reflns_Laue_measured_fraction_full 0.996
_diffrn_reflns_Laue_measured_fraction_max 0.995
_diffrn_reflns_limit_h_max 9
_diffrn_reflns_limit_h_min -8
_diffrn_reflns_limit_k_max 7
_diffrn_reflns_limit_k_min -5
_diffrn_reflns_limit_l_max 14
_diffrn_reflns_limit_l_min -14
_diffrn_reflns_number 18272
_diffrn_reflns_point_group_measured_fraction_full 0.909
_diffrn_reflns_point_group_measured_fraction_max 0.907
_diffrn_reflns_theta_full 67.686
_diffrn_reflns_theta_max 67.890
_diffrn_reflns_theta_min 6.666
_diffrn_source 'Primux 100 micro'
_diffrn_source_current 1.00
_diffrn_source_power 0.050
_diffrn_source_voltage 50
_exptl_absorpt_coefficient_mu 23.916
_exptl_absorpt_correction_T_max 0.6966
_exptl_absorpt_correction_T_min 0.2355
_exptl_absorpt_correction_type multi-scan
_exptl_absorpt_process_details
;
STOE X-Red32, absorption correction by Gaussian integration, analogous to
P. Coppens, "The Evaluation of Absorption and Extinction in Single-Crystal
Structure Analysis", published in: F. R. Ahmed (Editor), "Crystallographic
Computing", Munksgaard, Copenhagen (1970), 255 - 270. Afterwards scaling of
reflection intensities was performed within STOE LANA. J. Koziskova, F. Hahn,
J. Richter, J. Kozisek, Acta Chimica Slovaca, vol. 9, no. 2, 2016, pp. 136-140.
;
_exptl_crystal_colour yellow
_exptl_crystal_colour_primary yellow
_exptl_crystal_density_diffrn 2.382
_exptl_crystal_density_method 'not measured'
_exptl_crystal_description prism
_exptl_crystal_F_000 432
_exptl_crystal_size_max 0.12
_exptl_crystal_size_mid 0.07
_exptl_crystal_size_min 0.03
_refine_diff_density_max 0.966
_refine_diff_density_min -1.135
_refine_diff_density_rms 0.077
_refine_ls_abs_structure_details
;
 Flack x determined using 922 quotients [(I+)-(I-)]/[(I+)+(I-)]
 (Parsons, Flack and Wagner, Acta Cryst. B69 (2013) 249-259).
;
_refine_ls_abs_structure_Flack -0.020(8)
_refine_ls_extinction_coef 0.00044(10)
_refine_ls_extinction_expression Fc^*^=kFc[1+0.001xFc^2^\l^3^/sin(2\q)]^-1/4^
_refine_ls_extinction_method 'SHELXL-2017/1 (Sheldrick 2017)'
_refine_ls_goodness_of_fit_ref 1.119
_refine_ls_hydrogen_treatment constr
_refine_ls_matrix_type full
_refine_ls_number_parameters 174
_refine_ls_number_reflns 2128
_refine_ls_number_restraints 15
_refine_ls_restrained_S_all 1.116
_refine_ls_R_factor_all 0.0194
_refine_ls_R_factor_gt 0.0192
_refine_ls_shift/su_max 0.000
_refine_ls_shift/su_mean 0.000
_refine_ls_structure_factor_coef Fsqd
_refine_ls_weighting_details 'w=1/[\s^2^(Fo^2^)+(0.0196P)^2^+1.3853P] where P=(Fo^2^+2Fc^2^)/3'
_refine_ls_weighting_scheme calc
_refine_ls_wR_factor_gt 0.0459
_refine_ls_wR_factor_ref 0.0460
_reflns_Friedel_coverage 0.817
_reflns_Friedel_fraction_full 0.821
_reflns_Friedel_fraction_max 0.818
_reflns_number_gt 2110
_reflns_number_total 2128
_reflns_threshold_expression 'I > 2\s(I)'
_cod_data_source_file d6dt00824k2.cif
_cod_data_source_block gd13
_cod_database_code 7721147
_shelx_shelxl_version_number 2017/1
_shelx_space_group_comment
;
The symmetry employed for this shelxl refinement is uniquely defined
by the following loop, which should always be used as a source of
symmetry information in preference to the above space-group names.
They are only intended as comments.
;
_shelx_estimated_absorpt_t_max 0.534
_shelx_estimated_absorpt_t_min 0.161
_olex2_refinement_description
;
1. Fixed Uiso
 At 1.2 times of:
  All C(H) groups
2. Restrained distances
 O1-Re1
 1.78 with sigma of 0.01
3. Uiso/Uaniso restraints and constraints
Cl3A \\sim O1: within 2A with sigma of 0.001 and sigma for terminal atoms of
0.002 within 2A
Cl3 \\sim O1A: within 2A with sigma of 0.001 and sigma for terminal atoms of
0.002 within 2A
4. Others
 Sof(Cl3A)=Sof(O1A)=1-FVAR(1)
 Sof(Cl3)=Sof(O1)=FVAR(1)
5.a Aromatic/amide H refined with riding coordinates:
 C1(H1), C2(H2), C3(H3), C4(H4), C7(H7), C8(H8), C9(H9), C10(H10)
;
_olex2_exptl_crystal_mounting_method 'mounted on loop with oil'
_olex2_submission_special_instructions 'No special instructions were received'
_stoe_detector_distance '60.0 mm'
_stoe_detector_pixelsize_x '0.172 mm'
_stoe_detector_pixelsize_y '0.172 mm'
_stoe_detector_size_x '8.4 cm'
_stoe_detector_size_y '10.6 cm'
_stoe_evaluation_integration_a 10.0
_stoe_evaluation_integration_b 4.0
_stoe_evaluation_integration_ems 0.030
_stoe_evaluation_lana_bis_l_even_max -
_stoe_evaluation_lana_bis_l_odd_max -
_stoe_evaluation_lana_bos_l_even_max -
_stoe_evaluation_lana_bos_l_odd_max -
_stoe_evaluation_lana_completeness 82.2
_stoe_evaluation_lana_dxs_max_order 1
_stoe_evaluation_lana_dys_max_order 1
_stoe_evaluation_lana_fs_max_order 3
_stoe_evaluation_lana_max_2theta_available 135.8
_stoe_evaluation_lana_max_2theta_desired 135.8
_stoe_evaluation_lana_mean_redundancy 7.9
_stoe_evaluation_lana_number_refls_after_or 14575
_stoe_evaluation_lana_number_refls_outliers 3697
_stoe_evaluation_lana_number_refls_total 18272
_stoe_evaluation_lana_number_refls_unique 1847
_stoe_evaluation_lana_number_refls_written 18272
_stoe_evaluation_lana_or_c1 0.035
_stoe_evaluation_lana_or_c2 0
_stoe_evaluation_lana_or_c3 0
_stoe_evaluation_lana_or_c4 0.7
_stoe_evaluation_lana_point_group 2
_stoe_evaluation_lana_table
;
#----------------------------------------------------------------------------
2Theta          14.0   28.4   42.8   57.2   71.6   86.0  100.4  114.8  129.2
#----------------------------------------------------------------------------
<Resolution>    4.98   2.93   2.08   1.60   1.29   1.13   1.00   0.92   0.86
N(total)          77    429    976   1421   3427   3848   3503   2917   1674
<Redundancy>     4.2    5.7    5.7    4.9    9.0    9.9    9.6    8.1    6.1
Complet. [%%]    94.1  100.0  100.0   99.5   99.7   86.2   75.6   71.6   63.3
<I/sigma>      328.7  180.1  133.0   86.5   43.7   36.3   28.3   20.6   19.7
R(int)         0.015  0.018  0.017  0.017  0.020  0.022  0.022  0.028  0.028
#----------------------------------------------------------------------------
;
_stoe_measurement_identifier GD13
_stoe_measurement_max_exposure_per_frame '5.0 s'
_stoe_measurement_mean_exposure_per_frame '1.1 s'
_stoe_measurement_min_exposure_per_frame '1.0 s'
_stoe_measurement_total_exposure_time '2.1 h'
_stoe_measurement_total_frame_number 6747
_stoe_measurement_total_run_number 99
_stoe_measurement_tube_power '50.0 W'

loop_
_space_group_symop_operation_xyz
'x, y, z'
'x+1/2, -y, z+1/2'

loop_
_atom_site_label
_atom_site_type_symbol
_atom_site_fract_x
_atom_site_fract_y
_atom_site_fract_z
_atom_site_U_iso_or_equiv
_atom_site_adp_type
_atom_site_occupancy
_atom_site_site_symmetry_order
_atom_site_calc_flag
_atom_site_refinement_flags_posn
_atom_site_refinement_flags_adp
_atom_site_refinement_flags_occupancy
_atom_site_disorder_assembly
_atom_site_disorder_group
Re1 Re 0.45338(5) 0.70902(5) 0.27976(5) 0.04259(14) Uani 1 1 d D . . . .
Cl1 Cl 0.6232(3) 0.8968(3) 0.42689(16) 0.0463(5) Uani 1 1 d . . . . .
Cl2 Cl 0.3163(2) 0.5395(4) 0.11662(16) 0.0479(5) Uani 1 1 d . . . . .
Cl3 Cl 0.3681(12) 0.5063(13) 0.3912(7) 0.043(2) Uani 0.381(13) 1 d . U P A 1
Cl3A Cl 0.2377(6) 0.9180(7) 0.2589(4) 0.0495(14) Uani 0.619(13) 1 d . U P A 2
O1 O 0.298(3) 0.909(3) 0.248(2) 0.049(2) Uani 0.381(13) 1 d D U P A 1
O1A O 0.416(2) 0.512(2) 0.3669(13) 0.044(2) Uani 0.619(13) 1 d . U P A 2
N1 N 0.5782(8) 0.8820(10) 0.1717(5) 0.0348(14) Uani 1 1 d . . . . .
N2 N 0.6848(7) 0.5453(10) 0.2762(5) 0.0340(14) Uani 1 1 d . . . . .
C1 C 0.5152(11) 1.0552(13) 0.1219(7) 0.0411(18) Uani 1 1 d . . . . .
H1 H 0.414670 1.107793 0.134829 0.049 Uiso 1 1 calc R U . . .
C2 C 0.5921(13) 1.1582(14) 0.0530(7) 0.050(2) Uani 1 1 d . . . . .
H2 H 0.545024 1.278713 0.018614 0.060 Uiso 1 1 calc R U . . .
C3 C 0.7399(14) 1.0807(15) 0.0354(8) 0.056(2) Uani 1 1 d . . . . .
H3 H 0.795746 1.149587 -0.010781 0.067 Uiso 1 1 calc R U . . .
C4 C 0.8058(12) 0.9037(15) 0.0848(8) 0.051(2) Uani 1 1 d . . . . .
H4 H 0.905866 0.849126 0.072138 0.061 Uiso 1 1 calc R U . . .
C5 C 0.7229(10) 0.8065(12) 0.1537(7) 0.0378(17) Uani 1 1 d . . . . .
C6 C 0.7827(10) 0.6177(13) 0.2132(7) 0.0400(17) Uani 1 1 d . . . . .
C7 C 0.9303(11) 0.5212(14) 0.2068(9) 0.056(2) Uani 1 1 d . . . . .
H7 H 0.996909 0.573310 0.162032 0.067 Uiso 1 1 calc R U . . .
C8 C 0.9786(16) 0.3463(18) 0.2675(14) 0.064(4) Uani 1 1 d . . . . .
H8 H 1.079079 0.278548 0.264766 0.077 Uiso 1 1 calc R U . . .
C9 C 0.8791(14) 0.2737(16) 0.3310(10) 0.057(3) Uani 1 1 d . . . . .
H9 H 0.910393 0.155152 0.372657 0.069 Uiso 1 1 calc R U . . .
C10 C 0.7323(11) 0.3747(14) 0.3340(7) 0.0448(19) Uani 1 1 d . . . . .
H10 H 0.663709 0.323002 0.377650 0.054 Uiso 1 1 calc R U . . .

loop_
_atom_site_aniso_label
_atom_site_aniso_U_11
_atom_site_aniso_U_22
_atom_site_aniso_U_33
_atom_site_aniso_U_23
_atom_site_aniso_U_13
_atom_site_aniso_U_12
Re1 0.02844(18) 0.0650(2) 0.03795(18) -0.0136(3) 0.01509(11) -0.0111(3)
Cl1 0.0443(11) 0.0497(12) 0.0427(10) -0.0080(8) 0.0077(8) -0.0074(9)
Cl2 0.0353(10) 0.0619(13) 0.0449(11) -0.0153(9) 0.0078(8) -0.0049(9)
Cl3 0.049(5) 0.044(3) 0.043(4) 0.007(2) 0.025(2) -0.008(3)
Cl3A 0.040(3) 0.053(2) 0.058(2) 0.0012(14) 0.0157(19) 0.0174(18)
O1 0.039(4) 0.053(3) 0.058(3) 0.001(3) 0.017(4) 0.019(4)
O1A 0.049(6) 0.044(3) 0.044(5) 0.008(3) 0.024(3) -0.007(4)
N1 0.031(3) 0.042(4) 0.032(3) -0.001(3) 0.011(3) -0.005(3)
N2 0.023(3) 0.041(4) 0.038(3) -0.003(3) 0.008(3) 0.003(3)
C1 0.040(4) 0.042(5) 0.042(4) 0.003(3) 0.013(4) -0.001(3)
C2 0.058(6) 0.049(6) 0.045(5) 0.006(4) 0.017(4) -0.006(4)
C3 0.066(6) 0.058(6) 0.052(5) 0.007(4) 0.028(5) -0.014(5)
C4 0.043(5) 0.059(6) 0.059(5) -0.001(4) 0.028(4) -0.006(4)
C5 0.030(4) 0.043(5) 0.043(4) -0.006(3) 0.015(3) -0.006(3)
C6 0.031(4) 0.043(4) 0.047(4) -0.007(3) 0.011(3) -0.005(3)
C7 0.037(5) 0.048(6) 0.086(7) -0.008(5) 0.024(5) 0.001(4)
C8 0.034(7) 0.059(6) 0.100(11) -0.012(7) 0.019(7) 0.007(5)
C9 0.047(6) 0.049(6) 0.067(7) 0.001(5) 0.002(5) 0.010(4)
C10 0.040(5) 0.044(5) 0.049(5) -0.001(4) 0.009(4) -0.001(4)

loop_
_atom_type_symbol
_atom_type_description
_atom_type_scat_dispersion_real
_atom_type_scat_dispersion_imag
_atom_type_scat_source
C C 0.0181 0.0091 'International Tables Vol C Tables 4.2.6.8 and 6.1.1.4'
H H 0.0000 0.0000 'International Tables Vol C Tables 4.2.6.8 and 6.1.1.4'
Cl Cl 0.3639 0.7018 'International Tables Vol C Tables 4.2.6.8 and 6.1.1.4'
N N 0.0311 0.0180 'International Tables Vol C Tables 4.2.6.8 and 6.1.1.4'
O O 0.0492 0.0322 'International Tables Vol C Tables 4.2.6.8 and 6.1.1.4'
Re Re -5.2083 5.8923 'International Tables Vol C Tables 4.2.6.8 and 6.1.1.4'

loop_
_exptl_crystal_face_index_h
_exptl_crystal_face_index_k
_exptl_crystal_face_index_l
_exptl_crystal_face_perp_dist
5 3 -1 0.1595
24 -1 30 0.0927
10 -7 7 0.0765
30 -21 -23 0.0582
19 -16 -30 0.0551
19 -6 -30 0.0786
-1 -1 15 0.0822
-30 5 13 0.0604
-17 1 -30 0.1090
-30 23 27 0.0710
-13 2 30 0.0687
1 -10 -30 0.0767
7 14 -30 0.1194

loop_
_geom_angle_atom_site_label_1
_geom_angle_atom_site_label_2
_geom_angle_atom_site_label_3
_geom_angle
_geom_angle_site_symmetry_1
_geom_angle_site_symmetry_3
_geom_angle_publ_flag
Cl2 Re1 Cl1 170.40(8) . . ?
Cl3 Re1 Cl1 92.9(2) . . ?
Cl3 Re1 Cl2 95.6(2) . . ?
Cl3 Re1 N1 170.4(3) . . ?
Cl3 Re1 N2 97.3(3) . . ?
Cl3A Re1 Cl1 92.40(14) . . ?
Cl3A Re1 Cl2 91.15(14) . . ?
Cl3A Re1 N1 94.5(2) . . ?
O1 Re1 Cl1 90.6(8) . . ?
O1 Re1 Cl2 91.2(8) . . ?
O1 Re1 Cl3 105.8(8) . . ?
O1 Re1 N1 83.8(9) . . ?
O1 Re1 N2 156.9(9) . . ?
O1A Re1 Cl1 94.3(5) . . ?
O1A Re1 Cl2 93.3(5) . . ?
O1A Re1 Cl3A 106.1(5) . . ?
O1A Re1 N1 159.3(6) . . ?
O1A Re1 N2 86.2(6) . . ?
N1 Re1 Cl1 85.99(17) . . ?
N1 Re1 Cl2 84.84(17) . . ?
N2 Re1 Cl1 87.13(17) . . ?
N2 Re1 Cl2 87.51(17) . . ?
N2 Re1 Cl3A 167.7(2) . . ?
N2 Re1 N1 73.1(2) . . ?
C1 N1 Re1 123.2(5) . . ?
C1 N1 C5 118.9(7) . . ?
C5 N1 Re1 117.9(5) . . ?
C6 N2 Re1 118.7(5) . . ?
C10 N2 Re1 122.4(6) . . ?
C10 N2 C6 118.9(7) . . ?
N1 C1 H1 118.8 . . ?
N1 C1 C2 122.4(8) . . ?
C2 C1 H1 118.8 . . ?
C1 C2 H2 120.8 . . ?
C1 C2 C3 118.3(9) . . ?
C3 C2 H2 120.8 . . ?
C2 C3 H3 119.9 . . ?
C4 C3 C2 120.2(8) . . ?
C4 C3 H3 119.9 . . ?
C3 C4 H4 120.5 . . ?
C3 C4 C5 118.9(9) . . ?
C5 C4 H4 120.5 . . ?
N1 C5 C4 121.2(8) . . ?
N1 C5 C6 114.7(7) . . ?
C4 C5 C6 124.1(8) . . ?
N2 C6 C5 115.5(7) . . ?
N2 C6 C7 121.6(8) . . ?
C7 C6 C5 122.8(8) . . ?
C6 C7 H7 120.6 . . ?
C6 C7 C8 118.9(10) . . ?
C8 C7 H7 120.6 . . ?
C7 C8 H8 120.4 . . ?
C9 C8 C7 119.3(11) . . ?
C9 C8 H8 120.4 . . ?
C8 C9 H9 120.2 . . ?
C8 C9 C10 119.7(10) . . ?
C10 C9 H9 120.2 . . ?
N2 C10 C9 121.6(9) . . ?
N2 C10 H10 119.2 . . ?
C9 C10 H10 119.2 . . ?

loop_
_geom_bond_atom_site_label_1
_geom_bond_atom_site_label_2
_geom_bond_distance
_geom_bond_site_symmetry_2
_geom_bond_publ_flag
Re1 Cl1 2.341(2) . ?
Re1 Cl2 2.332(2) . ?
Re1 Cl3 2.175(8) . ?
Re1 Cl3A 2.195(5) . ?
Re1 O1 1.799(12) . ?
Re1 O1A 1.778(15) . ?
Re1 N1 2.209(6) . ?
Re1 N2 2.181(6) . ?
N1 C1 1.342(11) . ?
N1 C5 1.350(10) . ?
N2 C6 1.345(10) . ?
N2 C10 1.344(11) . ?
C1 H1 0.9400 . ?
C1 C2 1.371(12) . ?
C2 H2 0.9400 . ?
C2 C3 1.375(14) . ?
C3 H3 0.9400 . ?
C3 C4 1.369(14) . ?
C4 H4 0.9400 . ?
C4 C5 1.383(12) . ?
C5 C6 1.472(12) . ?
C6 C7 1.380(12) . ?
C7 H7 0.9400 . ?
C7 C8 1.384(17) . ?
C8 H8 0.9400 . ?
C8 C9 1.361(18) . ?
C9 H9 0.9400 . ?
C9 C10 1.376(14) . ?
C10 H10 0.9400 . ?

loop_
_geom_torsion_atom_site_label_1
_geom_torsion_atom_site_label_2
_geom_torsion_atom_site_label_3
_geom_torsion_atom_site_label_4
_geom_torsion
_geom_torsion_site_symmetry_1
_geom_torsion_site_symmetry_2
_geom_torsion_site_symmetry_3
_geom_torsion_site_symmetry_4
_geom_torsion_publ_flag
Re1 N1 C1 C2 -178.4(6) . . . . ?
Re1 N1 C5 C4 178.4(6) . . . . ?
Re1 N1 C5 C6 -2.1(9) . . . . ?
Re1 N2 C6 C5 1.0(9) . . . . ?
Re1 N2 C6 C7 -179.7(6) . . . . ?
Re1 N2 C10 C9 -179.8(7) . . . . ?
N1 C1 C2 C3 -0.5(13) . . . . ?
N1 C5 C6 N2 0.7(10) . . . . ?
N1 C5 C6 C7 -178.5(8) . . . . ?
N2 C6 C7 C8 -0.4(14) . . . . ?
C1 N1 C5 C4 -0.3(11) . . . . ?
C1 N1 C5 C6 179.2(7) . . . . ?
C1 C2 C3 C4 0.9(14) . . . . ?
C2 C3 C4 C5 -0.9(14) . . . . ?
C3 C4 C5 N1 0.7(13) . . . . ?
C3 C4 C5 C6 -178.8(8) . . . . ?
C4 C5 C6 N2 -179.8(8) . . . . ?
C4 C5 C6 C7 1.0(13) . . . . ?
C5 N1 C1 C2 0.2(12) . . . . ?
C5 C6 C7 C8 178.7(10) . . . . ?
C6 N2 C10 C9 0.5(12) . . . . ?
C6 C7 C8 C9 0.4(19) . . . . ?
C7 C8 C9 C10 0(2) . . . . ?
C8 C9 C10 N2 -0.5(16) . . . . ?
C10 N2 C6 C5 -179.3(7) . . . . ?
C10 N2 C6 C7 0.0(12) . . . . ?
